data_4333666
loop_
_publ_author_name
'Peng Jiang'
'Jun Li'
'A. Ozarowski'
'Arthur W. Sleight'
'M. A. Subramanian'

_publ_contact_author_address
;
Gilbert 153 Department of Chemistry
Oregon State University 
Corvallis OR 97331
USA
;
_publ_contact_author_email Mas.Subramanian@oregonstate.edu
_publ_contact_author_fax 541-737-2062
_publ_contact_author_name 'Subramanian, M.A.'
_publ_contact_author_phone 541-737-8235
_publ_section_title
;
 Intense Turquoise and Green Colors in Brownmillerite-Type Oxides Based on
 Mn5+ in Ba2In2-xMnxO5+x
;
_journal_name_full 'Inorganic Chemistry'
_journal_page_first 1349
_journal_page_last 1357
_journal_paper_doi 10.1021/ic3020332
_journal_volume 52
_journal_year 2013
_chemical_formula_moiety 'Ba In0.82 Mn0.18 O2.50'
_chemical_formula_sum 'Ba In0.82 Mn0.18 O2.5'
_chemical_formula_weight 281.40
_chemical_name_systematic 'Barium Indium Manganese Oxide'
_space_group_IT_number 221
_symmetry_cell_setting cubic
_symmetry_space_group_name_Hall '-P 4 2 3'
_symmetry_space_group_name_H-M 'P m -3 m'
_audit_author_name 'Jun Li'
_audit_creation_date 2012-09-10T11:16
_audit_creation_method 'from EXP file using GSAS2CIF'
_audit_update_record ' 2012-09-10T11:16  Initial CIF as created by GSAS2CIF'
_cell_angle_alpha 90.0
_cell_angle_beta 90.0
_cell_angle_gamma 90.0
_cell_formula_units_Z 1
_cell_length_a 4.2208(1)
_cell_length_b 4.2208(1)
_cell_length_c 4.2208(1)
_cell_measurement_reflns_used 3137
_cell_measurement_temperature 300(2)
_cell_measurement_theta_max 75.00
_cell_measurement_theta_min 15.0
_cell_volume 75.194(3)
_diffrn_ambient_temperature 300(2)
_diffrn_measured_fraction_theta_full 0.996
_diffrn_measured_fraction_theta_max 0.996
_diffrn_measurement_device_type 'ORNL TOF POWGEN Powder Diffractometer'
_diffrn_measurement_method 'Time-of-Flgith Total flight path 63.2208m'
_diffrn_radiation_monochromator Cu(311)
_diffrn_radiation_probe neutron
_diffrn_radiation_source Spallation
_diffrn_radiation_type neutron
_diffrn_radiation_wavelength 1.0660(1)
_diffrn_reflns_av_R_equivalents 0.0174
_diffrn_reflns_av_sigmaI/netI 0.0097
_diffrn_reflns_limit_h_max 7
_diffrn_reflns_limit_h_min -7
_diffrn_reflns_limit_k_max 7
_diffrn_reflns_limit_k_min -7
_diffrn_reflns_limit_l_max 7
_diffrn_reflns_limit_l_min -7
_diffrn_reflns_number 4037
_diffrn_reflns_theta_full 83.875
_diffrn_reflns_theta_max 75.00
_diffrn_standards_decay_% 60
_diffrn_standards_interval_count 100
_diffrn_standards_interval_time 10
_diffrn_standards_number 4037
_exptl_absorpt_coefficient_mu 0.12
_exptl_absorpt_correction_T_max 0.0232
_exptl_absorpt_correction_T_min 0.0212
_exptl_absorpt_correction_type cylinder
_exptl_absorpt_process_details SADABS
_exptl_crystal_colour green
_exptl_crystal_density_diffrn 6.214
_exptl_crystal_description powder
_exptl_crystal_size_max 0.00
_exptl_crystal_size_mid 0.00
_exptl_crystal_size_min 0.00
_pd_phase_name 'Ba2In1.6Mn0.4O5 ORNL TOF Neutron Pm-3m'
_refine_diff_density_max 1.124
_refine_diff_density_min -1.345
_refine_diff_density_rms 0.205
_refine_ls_extinction_expression Fc^*^=kFc[1+0.001xFc^2^\l^3^/sin(2\q)]^-1/4^
_refine_ls_goodness_of_fit_ref 1.750
_refine_ls_matrix_type full
_refine_ls_number_parameters 67
_refine_ls_number_reflns 3137
_refine_ls_number_restraints 0
_refine_ls_restrained_S_all 1.750
_refine_ls_R_factor_all 0.0376
_refine_ls_R_factor_gt 0.0280
_refine_ls_shift/su_max 0.050
_refine_ls_shift/su_mean 0.020
_refine_ls_structure_factor_coef Fsqd
_refine_ls_weighting_details 'calc w=1/[\s^2^(Fo^2^)+(0.0194P)^2^+12.3806P] where P=(Fo^2^+2Fc^2^)/3'
_refine_ls_weighting_scheme calc
_refine_ls_wR_factor_gt 0.0160
_refine_ls_wR_factor_ref 0.0282
_reflns_number_gt 3137
_reflns_number_total 3137
_reflns_threshold_expression >2sigma(I)
_cod_data_source_file ic3020332_si_002_3.cif
_cod_data_source_block tetragonal_BA2IN16MN04O5_PowderNeutron_publ
_cod_depositor_comments
;
 Changing the values of data items related to the _atom_site_label data item
 (e. g. _geom_bond_atom_site_label_*) to match the _atom_site_label values.

 Antanas Vaitkus,
 2017-01-11

 Moving _atom_type_scat_length_neutron, _atom_type_scat_source
 data item into the _atom_type. Removing the atom type prefix
 from the _atom_type_scat_length_neutron values.

 Antanas Vaitkus,
 2017-01-11
;
_cod_original_cell_volume 75.194(1)
_cod_original_formula_sum 'Ba In0.82 Mn0.18 O2.50'
_cod_database_code 4333666
_diffrn_reflns_2theta_min 30.00
_diffrn_reflns_2theta_max 150.00

loop_
_symmetry_equiv_pos_as_xyz
+x,+y,+z
+z,+x,+y
+y,+z,+x
+x,+y,-z
-z,+x,+y
+y,-z,+x
-z,+x,-y
-y,-z,+x
+y,-z,-x
-x,+y,-z
-z,-x,+y
+x,-y,-z
+y,+x,+z
+z,+y,+x
+x,+z,+y
+y,+x,-z
-z,+y,+x
+x,-z,+y
-z,+y,-x
-x,-z,+y
+x,-z,-y
-y,+x,-z
-z,-y,+x
+y,-x,-z
-x,-y,-z
-z,-x,-y
-y,-z,-x
-x,-y,+z
+z,-x,-y
-y,+z,-x
+z,-x,+y
+y,+z,-x
-y,+z,+x
+x,-y,+z
+z,+x,-y
-x,+y,+z
-y,-x,-z
-z,-y,-x
-x,-z,-y
-y,-x,+z
+z,-y,-x
-x,+z,-y
+z,-y,+x
+x,+z,-y
-x,+z,+y
+y,-x,+z
+z,+y,-x
-y,+x,+z

loop_
_atom_site_aniso_label
_atom_site_aniso_U_11
_atom_site_aniso_U_12
_atom_site_aniso_U_13
_atom_site_aniso_U_22
_atom_site_aniso_U_23
_atom_site_aniso_U_33
O1 0.0189(6) 0.0 0.0 0.0427(4) 0.0 0.0427(4)

loop_
_atom_site_type_symbol
_atom_site_label
_atom_site_fract_x
_atom_site_fract_y
_atom_site_fract_z
_atom_site_occupancy
_atom_site_thermal_displace_type
_atom_site_U_iso_or_equiv
_atom_site_symmetry_multiplicity
Ba Ba1 0.5 0.5 0.5 1.0 Uiso 0.0211(3) 1
In In1 0.0 0.0 0.0 0.82(1) Uiso 0.0068(4) 1
O O1 0.5 0.0 0.0 0.8333 Uani 0.0348 3
Mn Mn4 0.0 0.0 0.0 0.18(1) Uiso 0.0068(4) 1

loop_
_atom_type_symbol
_atom_type_number_in_cell
_atom_type_scat_length_neutron
_atom_type_scat_source
Ba 1.0 0.5070 International_Tables_Vol_C
In 0.82 0.4065 International_Tables_Vol_C
O 2.5 0.5805 International_Tables_Vol_C
Mn 0.18 -0.3750 International_Tables_Vol_C

loop_
_geom_angle_atom_site_label_1
_geom_angle_atom_site_label_2
_geom_angle_atom_site_label_3
_geom_angle
_geom_angle_site_symmetry_1
_geom_angle_site_symmetry_3
_geom_angle_publ_flag
O1 Ba1 O1 90.00(1) 1_555 1_556 n
O1 Ba1 O1 90.00(1) 1_555 1_565 n
O1 Ba1 O1 180.0 1_555 1_566 n
O1 Ba1 O1 60.00(1) 1_555 2_555 n
O1 Ba1 O1 120.00(1) 1_555 2_556 n
O1 In1 O1 180.0 1_455 1_555 n
O1 In1 O1 90.0 1_455 2_545 n
Ba1 O1 Ba1 90.00(1) 1_544 1_545 n
Ba1 O1 Ba1 90.00(1) 1_544 1_554 n
Ba1 O1 Ba1 180.0 1_544 1_555 n
Ba1 O1 In1 90.0 1_544 1_555 n
Ba1 O1 Mn4 90.0 1_544 1_655 n
In1 O1 In1 180.0 1_555 1_655 n
Mn4 O1 Mn4 180.0 1_555 1_655 n
O1 Mn4 O1 180.0 1_455 1_555 n
O1 Mn4 O1 90.0 1_455 2_545 n

loop_
_geom_bond_atom_site_label_1
_geom_bond_atom_site_label_2
_geom_bond_distance
_geom_bond_site_symmetry_2
_geom_bond_publ_flag
Ba1 O1 2.9845(1) 1_555 n
Ba1 O1 2.9845(1) 1_556 n
Ba1 O1 2.9845(1) 1_565 n
Ba1 O1 2.9845(1) 1_566 n
Ba1 O1 2.9845(1) 2_555 n
Ba1 O1 2.9845(1) 2_556 n
Ba1 O1 2.9845(1) 2_655 n
Ba1 O1 2.9845(1) 2_656 n
Ba1 O1 2.9845(1) 3_555 n
Ba1 O1 2.9845(1) 3_565 n
Ba1 O1 2.9845(1) 3_655 n
Ba1 O1 2.9845(1) 3_665 n
In1 O1 2.1104(1) 1_455 n
In1 O1 2.1104(1) 1_555 n
In1 O1 2.1104(1) 2_545 n
In1 O1 2.1104(1) 2_555 n
In1 O1 2.1104(1) 3_554 n
In1 O1 2.1104(1) 3_555 n
Mn4 O1 2.1104(1) 1_455 n
Mn4 O1 2.1104(1) 1_555 n
Mn4 O1 2.1104(1) 2_545 n
Mn4 O1 2.1104(1) 2_555 n
Mn4 O1 2.1104(1) 3_554 n
Mn4 O1 2.1104(1) 3_555 n
